data_7012515
loop_
_publ_author_name
'Chisholm, Malcolm H.'
'Lin, Chu-Chieh'
'Gallucci, Judith C.'
'Ko, Bao-Tsan'

_publ_section_title
;
 Binolate complexes of lithium, zinc, aluminium, and titanium;
 preparations, structures, and studies of lactide polymerization
;
_journal_issue 3
_journal_name_full 'Dalton Transactions'
_journal_page_first 406
_journal_paper_doi 10.1039/b211582b
_journal_year 2003
_chemical_formula_sum 'C32 H50 Li4 O2'
_chemical_formula_weight 494.48
_chemical_name_systematic
; 
? 
;
_space_group_IT_number 15
_symmetry_cell_setting monoclinic
_symmetry_space_group_name_Hall '-C 2yc'
_symmetry_space_group_name_H-M 'C 1 2/c 1'
_atom_sites_solution_hydrogens geom
_atom_sites_solution_primary direct
_atom_sites_solution_secondary difmap
_audit_creation_method SHELXL-93
_cell_angle_alpha 90.00
_cell_angle_beta 107.116(1)
_cell_angle_gamma 90.00
_cell_formula_units_Z 8
_cell_length_a 20.0434(2)
_cell_length_b 16.0320(2)
_cell_length_c 20.3345(2)
_cell_measurement_temperature 150(2)
_cell_volume 6244.81(12)
_computing_cell_refinement 'DENZO (Otwinowski & Minor, 1997)'
_computing_data_collection 'COLLECT (Nonius, 1999)'
_computing_data_reduction 'DENZO (Otwinowski & Minor, 1997)'
_computing_structure_refinement 'SHELXL-93 (Sheldrick, 1993)'
_computing_structure_solution 'SHELXS-86 (Sheldrick, 1990)'
_diffrn_ambient_temperature 150(2)
_diffrn_measurement_device 'Nonius Kappa CCD'
_diffrn_measurement_method 'phi and omega scans'
_diffrn_radiation_monochromator graphite
_diffrn_radiation_source 'fine-focus sealed tube'
_diffrn_radiation_type MoK\a
_diffrn_radiation_wavelength 0.71073
_diffrn_reflns_av_R_equivalents 0.043
_diffrn_reflns_av_sigmaI/netI 0.0341
_diffrn_reflns_limit_h_max 26
_diffrn_reflns_limit_h_min 0
_diffrn_reflns_limit_k_max 20
_diffrn_reflns_limit_k_min 0
_diffrn_reflns_limit_l_max 25
_diffrn_reflns_limit_l_min -26
_diffrn_reflns_number 50528
_diffrn_reflns_theta_max 27.49
_diffrn_reflns_theta_min 2.10
_exptl_absorpt_coefficient_mu 0.061
_exptl_crystal_colour colorless
_exptl_crystal_density_diffrn 1.052
_exptl_crystal_description 'rectangular block'
_exptl_crystal_F_000 2160
_exptl_crystal_size_max 0.31
_exptl_crystal_size_mid 0.27
_exptl_crystal_size_min 0.23
_refine_diff_density_max 0.277
_refine_diff_density_min -0.230
_refine_ls_extinction_method none
_refine_ls_goodness_of_fit_all 1.026
_refine_ls_goodness_of_fit_obs 1.077
_refine_ls_hydrogen_treatment mixed
_refine_ls_matrix_type full
_refine_ls_number_parameters 371
_refine_ls_number_reflns 7168
_refine_ls_number_restraints 0
_refine_ls_restrained_S_all 1.026
_refine_ls_restrained_S_obs 1.077
_refine_ls_R_factor_all 0.0748
_refine_ls_R_factor_obs 0.0499
_refine_ls_shift/esd_max 0.024
_refine_ls_shift/esd_mean 0.000
_refine_ls_structure_factor_coef Fsqd
_refine_ls_weighting_details 'w=1/[\s^2^(Fo^2^)+(0.0679P)^2^+4.0730P] where P=(Fo^2^+2Fc^2^)/3'
_refine_ls_weighting_scheme calc
_refine_ls_wR_factor_all 0.1394
_refine_ls_wR_factor_obs 0.1247
_reflns_number_observed 5288
_reflns_number_total 7168
_reflns_observed_criterion >2sigma(I)
_cod_data_source_file b211582b.txt
_cod_data_source_block Chisholm996
_cod_depositor_comments
;
The following automatic conversions were performed:

'_refine_ls_weighting_scheme' value 'calc
w=1/[\s^2^(Fo^2^)+(0.0679P)^2^+4.0730P] where P=(Fo^2^+2Fc^2^)/3' was
changed to 'calc'. New tag '_refine_ls_weighting_details' was
created. The value of the new tag was set to
'w=1/[\s^2^(Fo^2^)+(0.0679P)^2^+4.0730P] where P=(Fo^2^+2Fc^2^)/3'.

Automatic conversion script
Id: cif_fix_values 3143 2015-03-26 13:38:13Z robertas 
;
_cod_original_sg_symbol_H-M C2/c
_cod_database_code 7012515

loop_
_symmetry_equiv_pos_as_xyz
'x, y, z'
'-x, y, -z+1/2'
'x+1/2, y+1/2, z'
'-x+1/2, y+1/2, -z+1/2'
'-x, -y, -z'
'x, -y, z-1/2'
'-x+1/2, -y+1/2, -z'
'x+1/2, -y+1/2, z-1/2'

loop_
_atom_site_aniso_label
_atom_site_aniso_U_11
_atom_site_aniso_U_22
_atom_site_aniso_U_33
_atom_site_aniso_U_23
_atom_site_aniso_U_13
_atom_site_aniso_U_12
O1 0.0212(5) 0.0247(5) 0.0226(5) -0.0025(4) 0.0049(4) -0.0004(4)
O2 0.0215(5) 0.0239(5) 0.0224(5) 0.0012(4) 0.0093(4) -0.0007(4)
C1 0.0240(7) 0.0217(7) 0.0199(7) -0.0017(5) 0.0084(6) -0.0004(5)
C2 0.0230(7) 0.0261(7) 0.0189(7) -0.0001(6) 0.0074(5) 0.0001(6)
C3 0.0260(7) 0.0260(7) 0.0214(7) -0.0032(6) 0.0073(6) -0.0032(6)
C4 0.0316(8) 0.0198(7) 0.0252(7) -0.0026(6) 0.0115(6) -0.0012(6)
C5 0.0268(7) 0.0236(7) 0.0216(7) -0.0003(6) 0.0108(6) 0.0018(6)
C6 0.0211(7) 0.0256(7) 0.0183(6) -0.0018(6) 0.0084(5) 0.0005(5)
C7 0.0185(6) 0.0224(7) 0.0187(6) -0.0003(5) 0.0032(5) 0.0000(5)
C8 0.0211(7) 0.0276(7) 0.0195(7) 0.0001(6) 0.0054(5) 0.0010(6)
C9 0.0216(7) 0.0298(8) 0.0225(7) 0.0042(6) 0.0065(6) -0.0002(6)
C10 0.0232(7) 0.0220(7) 0.0263(7) 0.0041(6) 0.0054(6) -0.0003(6)
C11 0.0186(6) 0.0240(7) 0.0207(7) 0.0007(5) 0.0028(5) 0.0009(5)
C12 0.0171(6) 0.0240(7) 0.0170(6) 0.0009(5) 0.0026(5) -0.0010(5)
C13 0.0279(8) 0.0299(8) 0.0246(7) -0.0014(6) 0.0034(6) -0.0001(6)
C14 0.0322(8) 0.0294(8) 0.0311(8) -0.0034(7) 0.0056(7) -0.0060(6)
C15 0.0283(8) 0.0258(8) 0.0323(8) -0.0005(6) 0.0100(6) 0.0058(6)
C16 0.0441(10) 0.0276(9) 0.0608(12) -0.0022(8) 0.0052(9) 0.0111(8)
C17 0.0401(10) 0.0475(11) 0.0545(11) 0.0024(9) 0.0263(9) 0.0119(8)
C18 0.0390(9) 0.0377(9) 0.0342(9) 0.0069(7) 0.0057(7) 0.0103(7)
C19 0.0325(8) 0.0332(8) 0.0279(8) -0.0015(6) 0.0144(6) 0.0022(6)
C20 0.0349(9) 0.0347(9) 0.0389(9) 0.0100(7) 0.0195(7) 0.0024(7)
C21 0.0279(8) 0.0233(7) 0.0321(8) 0.0041(6) 0.0119(6) 0.0045(6)
C22 0.0550(11) 0.0251(8) 0.0643(12) 0.0093(8) 0.0345(10) 0.0107(8)
C23 0.0378(9) 0.0268(8) 0.0335(8) -0.0042(6) 0.0145(7) 0.0023(7)
C24 0.0281(8) 0.0496(11) 0.0379(9) 0.0059(8) 0.0093(7) 0.0114(7)
C25 0.0265(8) 0.0306(8) 0.0279(8) 0.0014(7) 0.0077(6) -0.0024(6)
C26 0.0261(8) 0.0346(8) 0.0339(8) 0.0047(7) 0.0056(6) -0.0036(6)
C27 0.0310(9) 0.0469(10) 0.0394(9) 0.0047(8) -0.0028(7) -0.0055(8)
C28 0.0344(10) 0.0592(13) 0.0751(15) 0.0115(11) 0.0086(10) -0.0158(9)
C29 0.0260(7) 0.0302(8) 0.0271(8) 0.0020(7) 0.0089(6) 0.0012(6)
C30 0.0313(8) 0.0327(8) 0.0326(8) -0.0025(7) 0.0136(7) -0.0003(6)
C31 0.0358(8) 0.0315(8) 0.0324(8) -0.0014(7) 0.0161(7) -0.0006(7)
C32 0.0535(11) 0.0475(11) 0.0538(11) -0.0122(9) 0.0355(10) -0.0092(9)
Li1 0.0280(13) 0.0291(13) 0.0264(12) -0.0006(10) 0.0090(10) -0.0005(10)
Li2 0.0274(13) 0.0292(13) 0.0260(12) 0.0001(10) 0.0054(10) 0.0007(10)
Li3 0.0232(12) 0.0338(14) 0.0304(13) 0.0019(11) 0.0091(10) 0.0003(10)
Li4 0.0235(12) 0.0348(14) 0.0305(13) -0.0017(11) 0.0090(10) 0.0003(10)

loop_
_atom_site_label
_atom_site_type_symbol
_atom_site_fract_x
_atom_site_fract_y
_atom_site_fract_z
_atom_site_U_iso_or_equiv
_atom_site_thermal_displace_type
_atom_site_occupancy
_atom_site_calc_flag
_atom_site_refinement_flags
_atom_site_disorder_group
O1 O -0.07801(5) 0.38328(6) 0.29804(5) 0.0231(2) Uani 1 d . .
O2 O 0.09835(5) 0.25602(6) 0.31133(5) 0.0220(2) Uani 1 d . .
C1 C 0.03388(7) 0.36977(8) 0.37995(7) 0.0215(3) Uani 1 d . .
C2 C 0.09517(7) 0.40416(9) 0.42481(7) 0.0224(3) Uani 1 d . .
C3 C 0.10160(7) 0.49110(9) 0.43066(7) 0.0244(3) Uani 1 d . .
C4 C 0.04472(7) 0.53946(9) 0.39564(7) 0.0249(3) Uani 1 d . .
H4 H 0.04861(7) 0.59820(9) 0.40174(7) 0.030 Uiso 1 calc R .
C5 C -0.01763(7) 0.50823(9) 0.35224(7) 0.0232(3) Uani 1 d . .
C6 C -0.02194(7) 0.42066(9) 0.34134(7) 0.0211(3) Uani 1 d . .
C7 C 0.02376(7) 0.27679(8) 0.38166(7) 0.0203(3) Uani 1 d . .
C8 C -0.01711(7) 0.24602(9) 0.42247(7) 0.0228(3) Uani 1 d . .
C9 C -0.02097(7) 0.16003(9) 0.43162(7) 0.0246(3) Uani 1 d . .
C10 C 0.01858(7) 0.10826(9) 0.40313(7) 0.0243(3) Uani 1 d . .
H10 H 0.01676(7) 0.04999(9) 0.41094(7) 0.029 Uiso 1 calc R .
C11 C 0.06083(7) 0.13555(9) 0.36386(7) 0.0217(3) Uani 1 d . .
C12 C 0.06135(7) 0.22247(9) 0.35035(7) 0.0199(3) Uani 1 d . .
C13 C 0.15171(8) 0.34851(9) 0.46890(7) 0.0284(3) Uani 1 d . .
H13A H 0.1469(3) 0.3454(5) 0.5154(2) 0.043 Uiso 1 calc R .
H13B H 0.19758(8) 0.3716(4) 0.4711(4) 0.043 Uiso 1 calc R .
H13C H 0.1473(3) 0.2925(2) 0.4488(3) 0.043 Uiso 1 calc R .
C14 C 0.16728(8) 0.53302(10) 0.47449(8) 0.0317(3) Uani 1 d . .
H14A H 0.20611(15) 0.5203(6) 0.4560(3) 0.048 Uiso 1 calc R .
H14B H 0.1782(3) 0.5124(5) 0.52185(15) 0.048 Uiso 1 calc R .
H14C H 0.1601(2) 0.59350(11) 0.4740(5) 0.048 Uiso 1 calc R .
C15 C -0.07993(8) 0.56719(9) 0.32212(8) 0.0286(3) Uani 1 d . .
C16 C -0.06059(10) 0.65918(10) 0.33788(11) 0.0464(5) Uani 1 d . .
H16A H -0.0454(7) 0.6677(2) 0.38782(11) 0.070 Uiso 1 calc R .
H16B H -0.1014(2) 0.69423(12) 0.3171(6) 0.070 Uiso 1 calc R .
H16C H -0.0227(5) 0.6743(2) 0.3188(6) 0.070 Uiso 1 calc R .
C17 C -0.13676(9) 0.54629(12) 0.35624(10) 0.0447(4) Uani 1 d . .
H17A H -0.1191(3) 0.5572(8) 0.40577(15) 0.067 Uiso 1 calc R .
H17B H -0.1496(5) 0.4873(2) 0.3486(6) 0.067 Uiso 1 calc R .
H17C H -0.1779(3) 0.5810(6) 0.3361(5) 0.067 Uiso 1 calc R .
C18 C -0.10919(9) 0.56001(11) 0.24391(8) 0.0381(4) Uani 1 d . .
H18A H -0.07110(13) 0.5655(7) 0.22309(9) 0.057 Uiso 1 calc R .
H18B H -0.1435(5) 0.6043(5) 0.22658(11) 0.057 Uiso 1 calc R .
H18C H -0.1317(5) 0.5055(3) 0.23192(9) 0.057 Uiso 1 calc R .
C19 C -0.05424(8) 0.30539(10) 0.45768(8) 0.0300(3) Uani 1 d . .
H19A H -0.10339(15) 0.3099(5) 0.4305(3) 0.045 Uiso 1 calc R .
H19B H -0.0322(4) 0.3605(2) 0.4617(5) 0.045 Uiso 1 calc R .
H19C H -0.0512(5) 0.2842(4) 0.5037(2) 0.045 Uiso 1 calc R .
C20 C -0.06491(8) 0.12285(10) 0.47317(9) 0.0343(4) Uani 1 d . .
H20A H -0.11406(11) 0.1371(6) 0.4517(3) 0.051 Uiso 1 calc R .
H20B H -0.0496(4) 0.1452(5) 0.5201(2) 0.051 Uiso 1 calc R .
H20C H -0.0595(5) 0.06206(12) 0.4747(5) 0.051 Uiso 1 calc R .
C21 C 0.10962(7) 0.07334(9) 0.34305(8) 0.0271(3) Uani 1 d . .
C22 C 0.09489(10) -0.01746(10) 0.35867(11) 0.0445(5) Uani 1 d . .
H22A H 0.1026(7) -0.0241(2) 0.40825(13) 0.067 Uiso 1 calc R .
H22B H 0.1263(5) -0.05475(12) 0.3437(6) 0.067 Uiso 1 calc R .
H22C H 0.0464(2) -0.0315(3) 0.3340(5) 0.067 Uiso 1 calc R .
C23 C 0.10369(8) 0.07605(10) 0.26608(8) 0.0318(3) Uani 1 d . .
H23A H 0.1338(4) 0.0331(5) 0.25564(13) 0.048 Uiso 1 calc R .
H23B H 0.1183(5) 0.1310(2) 0.25441(14) 0.048 Uiso 1 calc R .
H23C H 0.05517(14) 0.0658(7) 0.23906(8) 0.048 Uiso 1 calc R .
C24 C 0.18482(8) 0.09292(12) 0.38621(9) 0.0386(4) Uani 1 d . .
H24A H 0.1896(2) 0.0834(7) 0.43498(10) 0.058 Uiso 1 calc R .
H24B H 0.1956(2) 0.1513(2) 0.3793(5) 0.058 Uiso 1 calc R .
H24C H 0.21725(9) 0.0565(5) 0.3718(4) 0.058 Uiso 1 calc R .
C25 C 0.22848(8) 0.38673(10) 0.32874(8) 0.0284(3) Uani 1 d . .
H25A H 0.2187(9) 0.4264(11) 0.3619(9) 0.035(4) Uiso 1 d . .
H25B H 0.2498(10) 0.4231(12) 0.3007(10) 0.051(5) Uiso 1 d . .
C26 C 0.28581(8) 0.32714(10) 0.37158(8) 0.0322(4) Uani 1 d . .
H26A H 0.26549(8) 0.29462(10) 0.40238(8) 0.039 Uiso 1 calc R .
H26B H 0.29719(8) 0.28710(10) 0.33940(8) 0.039 Uiso 1 calc R .
C27 C 0.35424(9) 0.36526(12) 0.41564(9) 0.0420(4) Uani 1 d . .
H27A H 0.34374(9) 0.40761(12) 0.44661(9) 0.050 Uiso 1 calc R .
H27B H 0.38280(9) 0.32105(12) 0.44469(9) 0.050 Uiso 1 calc R .
C28 C 0.39591(10) 0.40541(14) 0.37364(12) 0.0578(6) Uani 1 d . .
H28A H 0.4414(3) 0.4230(9) 0.40406(15) 0.087 Uiso 1 calc R .
H28B H 0.3707(4) 0.4542(6) 0.3496(6) 0.087 Uiso 1 calc R .
H28C H 0.4029(7) 0.3653(3) 0.3399(5) 0.087 Uiso 1 calc R .
C29 C 0.19273(8) 0.23679(10) 0.20150(8) 0.0276(3) Uani 1 d . .
H29A H 0.1588(9) 0.2064(11) 0.1633(9) 0.035(4) Uiso 1 d . .
H29B H 0.2211(9) 0.1899(11) 0.2312(9) 0.040(5) Uiso 1 d . .
C30 C 0.24244(8) 0.28226(10) 0.16816(8) 0.0313(3) Uani 1 d . .
H30A H 0.21873(8) 0.33328(10) 0.14537(8) 0.038 Uiso 1 calc R .
H30B H 0.28420(8) 0.30018(10) 0.20524(8) 0.038 Uiso 1 calc R .
C31 C 0.26678(8) 0.23246(10) 0.11555(8) 0.0319(3) Uani 1 d . .
H31A H 0.28762(8) 0.17947(10) 0.13708(8) 0.038 Uiso 1 calc R .
H31B H 0.22554(8) 0.21828(10) 0.07646(8) 0.038 Uiso 1 calc R .
C32 C 0.31966(10) 0.27718(12) 0.08784(10) 0.0474(5) Uani 1 d . .
H32A H 0.3313(5) 0.2420(4) 0.0534(5) 0.071 Uiso 1 calc R .
H32B H 0.3620(3) 0.2884(8) 0.1257(2) 0.071 Uiso 1 calc R .
H32C H 0.2998(3) 0.3300(4) 0.0666(6) 0.071 Uiso 1 calc R .
Li1 Li 0.10686(13) 0.3782(2) 0.30433(13) 0.0276(5) Uani 1 d . .
Li2 Li 0.08025(13) 0.2609(2) 0.21005(12) 0.0281(5) Uani 1 d . .
Li3 Li 0.19091(12) 0.2596(2) 0.30696(13) 0.0289(5) Uani 1 d . .
Li4 Li -0.17501(12) 0.3676(2) 0.28065(13) 0.0293(5) Uani 1 d . .

loop_
_atom_type_symbol
_atom_type_description
_atom_type_scat_dispersion_real
_atom_type_scat_dispersion_imag
_atom_type_scat_source
C C 0.0033 0.0016 'International Tables Vol C Tables 4.2.6.8 and 6.1.1.4'
H H 0.0000 0.0000 'International Tables Vol C Tables 4.2.6.8 and 6.1.1.4'
O O 0.0106 0.0060 'International Tables Vol C Tables 4.2.6.8 and 6.1.1.4'
Li Li -0.0003 0.0001 'International Tables Vol C Tables 4.2.6.8 and 6.1.1.4'

loop_
_geom_angle_atom_site_label_1
_geom_angle_atom_site_label_2
_geom_angle_atom_site_label_3
_geom_angle
_geom_angle_site_symmetry_1
_geom_angle_site_symmetry_3
_geom_angle_publ_flag
C6 O1 Li4 142.83(11) . . ?
C6 O1 Li2 119.48(11) . 2 ?
Li4 O1 Li2 81.64(11) . 2 ?
C6 O1 Li1 129.13(11) . 2 ?
Li4 O1 Li1 80.36(11) . 2 ?
Li2 O1 Li1 83.06(11) 2 2 ?
C12 O2 Li3 139.49(11) . . ?
C12 O2 Li1 120.84(11) . . ?
Li3 O2 Li1 81.90(11) . . ?
C12 O2 Li2 131.51(11) . . ?
Li3 O2 Li2 80.31(11) . . ?
Li1 O2 Li2 83.05(11) . . ?
C2 C1 C6 121.87(12) . . ?
C2 C1 C7 118.03(12) . . ?
C6 C1 C7 119.46(12) . . ?
C2 C1 Li1 79.32(10) . . ?
C6 C1 Li1 98.17(10) . . ?
C7 C1 Li1 100.40(10) . . ?
C3 C2 C1 119.01(13) . . ?
C3 C2 C13 120.15(12) . . ?
C1 C2 C13 120.76(12) . . ?
C3 C2 Li1 102.17(11) . . ?
C1 C2 Li1 67.98(9) . . ?
C13 C2 Li1 101.97(10) . . ?
C4 C3 C2 118.05(13) . . ?
C4 C3 C14 119.64(13) . . ?
C2 C3 C14 122.29(13) . . ?
C3 C4 C5 124.87(13) . . ?
C3 C4 H4 117.56(8) . . ?
C5 C4 H4 117.56(8) . . ?
C4 C5 C6 117.13(13) . . ?
C4 C5 C15 120.12(12) . . ?
C6 C5 C15 122.63(12) . . ?
O1 C6 C1 118.41(12) . . ?
O1 C6 C5 122.85(12) . . ?
C1 C6 C5 118.68(12) . . ?
C8 C7 C12 121.64(12) . . ?
C8 C7 C1 117.61(12) . . ?
C12 C7 C1 120.27(12) . . ?
C8 C7 Li2 84.09(10) . 2 ?
C12 C7 Li2 92.38(10) . 2 ?
C1 C7 Li2 100.45(10) . 2 ?
C9 C8 C7 119.11(12) . . ?
C9 C8 C19 120.27(12) . . ?
C7 C8 C19 120.59(13) . . ?
C9 C8 Li2 101.39(11) . 2 ?
C7 C8 Li2 63.54(9) . 2 ?
C19 C8 Li2 105.81(10) . 2 ?
C10 C9 C8 118.32(13) . . ?
C10 C9 C20 119.76(13) . . ?
C8 C9 C20 121.89(13) . . ?
C9 C10 C11 124.72(13) . . ?
C9 C10 H10 117.64(8) . . ?
C11 C10 H10 117.64(8) . . ?
C10 C11 C12 117.31(12) . . ?
C10 C11 C21 119.72(12) . . ?
C12 C11 C21 122.70(12) . . ?
O2 C12 C7 118.44(12) . . ?
O2 C12 C11 122.83(12) . . ?
C7 C12 C11 118.68(12) . . ?
C2 C13 H13A 109.47(8) . . ?
C2 C13 H13B 109.47(8) . . ?
H13A C13 H13B 109.5 . . ?
C2 C13 H13C 109.47(8) . . ?
H13A C13 H13C 109.5 . . ?
H13B C13 H13C 109.5 . . ?
C3 C14 H14A 109.47(8) . . ?
C3 C14 H14B 109.47(8) . . ?
H14A C14 H14B 109.5 . . ?
C3 C14 H14C 109.47(8) . . ?
H14A C14 H14C 109.5 . . ?
H14B C14 H14C 109.5 . . ?
C18 C15 C16 106.60(14) . . ?
C18 C15 C17 110.20(14) . . ?
C16 C15 C17 106.90(14) . . ?
C18 C15 C5 112.64(12) . . ?
C16 C15 C5 112.39(13) . . ?
C17 C15 C5 107.97(13) . . ?
C15 C16 H16A 109.47(10) . . ?
C15 C16 H16B 109.47(9) . . ?
H16A C16 H16B 109.5 . . ?
C15 C16 H16C 109.47(10) . . ?
H16A C16 H16C 109.5 . . ?
H16B C16 H16C 109.5 . . ?
C15 C17 H17A 109.47(9) . . ?
C15 C17 H17B 109.47(9) . . ?
H17A C17 H17B 109.5 . . ?
C15 C17 H17C 109.47(9) . . ?
H17A C17 H17C 109.5 . . ?
H17B C17 H17C 109.5 . . ?
C15 C18 H18A 109.47(9) . . ?
C15 C18 H18B 109.47(8) . . ?
H18A C18 H18B 109.5 . . ?
C15 C18 H18C 109.47(9) . . ?
H18A C18 H18C 109.5 . . ?
H18B C18 H18C 109.5 . . ?
C8 C19 H19A 109.47(8) . . ?
C8 C19 H19B 109.47(8) . . ?
H19A C19 H19B 109.5 . . ?
C8 C19 H19C 109.47(8) . . ?
H19A C19 H19C 109.5 . . ?
H19B C19 H19C 109.5 . . ?
C9 C20 H20A 109.47(8) . . ?
C9 C20 H20B 109.47(8) . . ?
H20A C20 H20B 109.5 . . ?
C9 C20 H20C 109.47(8) . . ?
H20A C20 H20C 109.5 . . ?
H20B C20 H20C 109.5 . . ?
C23 C21 C24 110.18(12) . . ?
C23 C21 C22 105.99(13) . . ?
C24 C21 C22 106.93(13) . . ?
C23 C21 C11 113.38(12) . . ?
C24 C21 C11 107.83(12) . . ?
C22 C21 C11 112.36(12) . . ?
C21 C22 H22A 109.47(10) . . ?
C21 C22 H22B 109.47(8) . . ?
H22A C22 H22B 109.5 . . ?
C21 C22 H22C 109.47(9) . . ?
H22A C22 H22C 109.5 . . ?
H22B C22 H22C 109.5 . . ?
C21 C23 H23A 109.47(8) . . ?
C21 C23 H23B 109.47(8) . . ?
H23A C23 H23B 109.5 . . ?
C21 C23 H23C 109.47(8) . . ?
H23A C23 H23C 109.5 . . ?
H23B C23 H23C 109.5 . . ?
C21 C24 H24A 109.47(8) . . ?
C21 C24 H24B 109.47(9) . . ?
H24A C24 H24B 109.5 . . ?
C21 C24 H24C 109.47(8) . . ?
H24A C24 H24C 109.5 . . ?
H24B C24 H24C 109.5 . . ?
C26 C25 Li3 72.03(10) . . ?
C26 C25 Li4 123.03(13) . 2 ?
Li3 C25 Li4 67.94(11) . 2 ?
C26 C25 Li1 129.47(12) . . ?
Li3 C25 Li1 68.01(10) . . ?
Li4 C25 Li1 66.97(10) 2 . ?
C26 C25 H25A 106.1(10) . . ?
Li3 C25 H25A 128.0(10) . . ?
Li4 C25 H25A 130.4(10) 2 . ?
Li1 C25 H25A 77.2(10) . . ?
C26 C25 H25B 108.1(11) . . ?
Li3 C25 H25B 127.8(11) . . ?
Li4 C25 H25B 70.3(11) 2 . ?
Li1 C25 H25B 120.5(11) . . ?
H25A C25 H25B 102.7(15) . . ?
C27 C26 C25 118.17(14) . . ?
C27 C26 Li3 174.48(14) . . ?
C25 C26 Li3 66.93(10) . . ?
C27 C26 H26A 107.77(9) . . ?
C25 C26 H26A 107.77(8) . . ?
Li3 C26 H26A 71.40(8) . . ?
C27 C26 H26B 107.77(10) . . ?
C25 C26 H26B 107.77(9) . . ?
Li3 C26 H26B 67.74(8) . . ?
H26A C26 H26B 107.1 . . ?
C28 C27 C26 113.0(2) . . ?
C28 C27 H27A 108.98(12) . . ?
C26 C27 H27A 108.98(10) . . ?
C28 C27 H27B 108.98(11) . . ?
C26 C27 H27B 108.98(9) . . ?
H27A C27 H27B 107.8 . . ?
C27 C28 H28A 109.47(10) . . ?
C27 C28 H28B 109.47(11) . . ?
H28A C28 H28B 109.5 . . ?
C27 C28 H28C 109.47(12) . . ?
H28A C28 H28C 109.5 . . ?
H28B C28 H28C 109.5 . . ?
C30 C29 Li4 77.07(11) . 2 ?
C30 C29 Li3 123.44(12) . . ?
Li4 C29 Li3 67.93(10) 2 . ?
C30 C29 Li2 135.56(12) . . ?
Li4 C29 Li2 67.69(10) 2 . ?
Li3 C29 Li2 66.77(10) . . ?
C30 C29 H29A 105.6(10) . . ?
Li4 C29 H29A 119.6(10) 2 . ?
Li3 C29 H29A 130.0(10) . . ?
Li2 C29 H29A 71.9(10) . . ?
C30 C29 H29B 106.7(10) . . ?
Li4 C29 H29B 134.3(10) 2 . ?
Li3 C29 H29B 73.3(10) . . ?
Li2 C29 H29B 117.2(10) . . ?
H29A C29 H29B 103.5(14) . . ?
C31 C30 C29 116.23(13) . . ?
C31 C30 Li4 162.20(13) . 2 ?
C29 C30 Li4 63.51(10) . 2 ?
C31 C30 H30A 108.23(9) . . ?
C29 C30 H30A 108.23(8) . . ?
Li4 C30 H30A 58.07(7) 2 . ?
C31 C30 H30B 108.23(9) . . ?
C29 C30 H30B 108.23(8) . . ?
Li4 C30 H30B 87.79(7) 2 . ?
H30A C30 H30B 107.4 . . ?
C32 C31 C30 114.54(13) . . ?
C32 C31 H31A 108.63(10) . . ?
C30 C31 H31A 108.63(9) . . ?
C32 C31 H31B 108.63(10) . . ?
C30 C31 H31B 108.63(9) . . ?
H31A C31 H31B 107.6 . . ?
C31 C32 H32A 109.47(9) . . ?
C31 C32 H32B 109.47(10) . . ?
H32A C32 H32B 109.5 . . ?
C31 C32 H32C 109.47(10) . . ?
H32A C32 H32C 109.5 . . ?
H32B C32 H32C 109.5 . . ?
O2 Li1 O1 96.40(11) . 2 ?
O2 Li1 C25 98.58(11) . . ?
O1 Li1 C25 100.54(11) 2 . ?
O2 Li1 C1 79.49(9) . . ?
O1 Li1 C1 128.55(12) 2 . ?
C25 Li1 C1 130.89(12) . . ?
O2 Li1 Li4 93.36(11) . 2 ?
O1 Li1 Li4 48.01(8) 2 2 ?
C25 Li1 Li4 53.53(9) . 2 ?
C1 Li1 Li4 171.92(13) . 2 ?
O2 Li1 Li3 47.51(8) . . ?
O1 Li1 Li3 92.27(11) 2 . ?
C25 Li1 Li3 52.77(9) . . ?
C1 Li1 Li3 117.93(12) . . ?
Li4 Li1 Li3 57.89(10) 2 . ?
O2 Li1 C2 93.34(10) . . ?
O1 Li1 C2 155.84(13) 2 . ?
C25 Li1 C2 99.79(10) . . ?
C1 Li1 C2 32.70(5) . . ?
Li4 Li1 C2 153.21(13) 2 . ?
Li3 Li1 C2 110.46(11) . . ?
O2 Li1 Li2 48.64(8) . . ?
O1 Li1 Li2 48.08(8) 2 . ?
C25 Li1 Li2 99.88(11) . . ?
C1 Li1 Li2 113.18(11) . . ?
Li4 Li1 Li2 58.82(10) 2 . ?
Li3 Li1 Li2 57.89(9) . . ?
C2 Li1 Li2 139.33(12) . . ?
O2 Li1 H25A 112.5(4) . . ?
O1 Li1 H25A 116.8(4) 2 . ?
C25 Li1 H25A 24.4(4) . . ?
C1 Li1 H25A 111.8(5) . . ?
Li4 Li1 H25A 74.4(5) 2 . ?
Li3 Li1 H25A 72.7(4) . . ?
C2 Li1 H25A 79.1(5) . . ?
Li2 Li1 H25A 124.2(5) . . ?
O1 Li2 O2 96.85(11) 2 . ?
O1 Li2 C29 99.05(11) 2 . ?
O2 Li2 C29 100.62(11) . . ?
O1 Li2 C7 80.44(9) 2 2 ?
O2 Li2 C7 132.18(13) . 2 ?
C29 Li2 C7 127.07(12) . 2 ?
O1 Li2 Li3 93.88(11) 2 . ?
O2 Li2 Li3 48.08(8) . . ?
C29 Li2 Li3 53.60(9) . . ?
C7 Li2 Li3 174.32(13) 2 . ?
O1 Li2 Li4 47.81(8) 2 2 ?
O2 Li2 Li4 92.61(11) . 2 ?
C29 Li2 Li4 52.96(9) . 2 ?
C7 Li2 Li4 117.13(12) 2 2 ?
Li3 Li2 Li4 58.11(10) . 2 ?
O1 Li2 Li1 48.87(8) 2 . ?
O2 Li2 Li1 48.31(8) . . ?
C29 Li2 Li1 100.33(11) . . ?
C7 Li2 Li1 116.18(12) 2 . ?
Li3 Li2 Li1 59.15(9) . . ?
Li4 Li2 Li1 58.20(9) 2 . ?
O1 Li2 C8 90.73(10) 2 2 ?
O2 Li2 C8 161.03(13) . 2 ?
C29 Li2 C8 95.29(10) . 2 ?
C7 Li2 C8 32.38(5) 2 2 ?
Li3 Li2 C8 148.89(12) . 2 ?
Li4 Li2 C8 105.27(11) 2 2 ?
Li1 Li2 C8 138.31(12) . 2 ?
O1 Li2 H29A 110.8(5) 2 . ?
O2 Li2 H29A 119.2(5) . . ?
C29 Li2 H29A 24.9(5) . . ?
C7 Li2 H29A 105.9(5) 2 . ?
Li3 Li2 H29A 76.1(5) . . ?
Li4 Li2 H29A 71.8(5) 2 . ?
Li1 Li2 H29A 124.9(5) . . ?
C8 Li2 H29A 73.5(5) 2 . ?
O2 Li3 C25 107.83(13) . . ?
O2 Li3 C29 110.00(13) . . ?
C25 Li3 C29 104.61(12) . . ?
O2 Li3 C26 131.55(14) . . ?
C25 Li3 C26 41.03(7) . . ?
C29 Li3 C26 113.50(12) . . ?
O2 Li3 Li4 97.90(12) . 2 ?
C25 Li3 Li4 56.34(10) . 2 ?
C29 Li3 Li4 55.81(9) . 2 ?
C26 Li3 Li4 89.51(11) . 2 ?
O2 Li3 Li2 51.61(9) . . ?
C25 Li3 Li2 109.09(12) . . ?
C29 Li3 Li2 59.64(9) . . ?
C26 Li3 Li2 149.37(14) . . ?
Li4 Li3 Li2 61.45(10) 2 . ?
O2 Li3 Li1 50.60(9) . . ?
C25 Li3 Li1 59.22(9) . . ?
C29 Li3 Li1 107.96(12) . . ?
C26 Li3 Li1 95.41(12) . . ?
Li4 Li3 Li1 60.52(10) 2 . ?
Li2 Li3 Li1 62.96(10) . . ?
O2 Li3 H29B 120.7(5) . . ?
C25 Li3 H29B 119.0(5) . . ?
C29 Li3 H29B 27.4(5) . . ?
C26 Li3 H29B 107.7(5) . . ?
Li4 Li3 H29B 81.2(5) 2 . ?
Li2 Li3 H29B 79.0(5) . . ?
Li1 Li3 H29B 135.1(5) . . ?
O1 Li4 C29 107.88(13) . 2 ?
O1 Li4 C25 109.94(13) . 2 ?
C29 Li4 C25 104.47(12) 2 2 ?
O1 Li4 C30 133.17(14) . 2 ?
C29 Li4 C30 39.42(7) 2 2 ?
C25 Li4 C30 110.84(12) 2 2 ?
O1 Li4 Li3 97.91(12) . 2 ?
C29 Li4 Li3 56.26(10) 2 2 ?
C25 Li4 Li3 55.72(9) 2 2 ?
C30 Li4 Li3 86.70(11) 2 2 ?
O1 Li4 Li1 51.63(9) . 2 ?
C29 Li4 Li1 109.25(12) 2 2 ?
C25 Li4 Li1 59.49(9) 2 2 ?
C30 Li4 Li1 147.17(14) 2 2 ?
Li3 Li4 Li1 61.59(10) 2 2 ?
O1 Li4 Li2 50.55(9) . 2 ?
C29 Li4 Li2 59.35(9) 2 2 ?
C25 Li4 Li2 107.71(12) 2 2 ?
C30 Li4 Li2 95.18(11) 2 2 ?
Li3 Li4 Li2 60.44(10) 2 2 ?
Li1 Li4 Li2 62.98(10) 2 2 ?

loop_
_geom_bond_atom_site_label_1
_geom_bond_atom_site_label_2
_geom_bond_distance
_geom_bond_site_symmetry_2
_geom_bond_publ_flag
O1 C6 1.347(2) . ?
O1 Li4 1.888(3) . ?
O1 Li2 1.967(3) 2 ?
O1 Li1 1.992(3) 2 ?
O2 C12 1.347(2) . ?
O2 Li3 1.884(3) . ?
O2 Li1 1.975(3) . ?
O2 Li2 1.985(3) . ?
C1 C2 1.409(2) . ?
C1 C6 1.420(2) . ?
C1 C7 1.506(2) . ?
C1 Li1 2.418(3) . ?
C2 C3 1.402(2) . ?
C2 C13 1.512(2) . ?
C2 Li1 2.563(3) . ?
C3 C4 1.389(2) . ?
C3 C14 1.513(2) . ?
C4 C5 1.394(2) . ?
C4 H4 0.95 . ?
C5 C6 1.420(2) . ?
C5 C15 1.542(2) . ?
C7 C8 1.415(2) . ?
C7 C12 1.419(2) . ?
C7 Li2 2.366(3) 2 ?
C8 C9 1.396(2) . ?
C8 C19 1.512(2) . ?
C8 Li2 2.629(3) 2 ?
C9 C10 1.387(2) . ?
C9 C20 1.511(2) . ?
C10 C11 1.394(2) . ?
C10 H10 0.95 . ?
C11 C12 1.421(2) . ?
C11 C21 1.541(2) . ?
C13 H13A 0.98 . ?
C13 H13B 0.98 . ?
C13 H13C 0.98 . ?
C14 H14A 0.98 . ?
C14 H14B 0.98 . ?
C14 H14C 0.98 . ?
C15 C18 1.529(2) . ?
C15 C16 1.535(2) . ?
C15 C17 1.535(2) . ?
C16 H16A 0.98 . ?
C16 H16B 0.98 . ?
C16 H16C 0.98 . ?
C17 H17A 0.98 . ?
C17 H17B 0.98 . ?
C17 H17C 0.98 . ?
C18 H18A 0.98 . ?
C18 H18B 0.98 . ?
C18 H18C 0.98 . ?
C19 H19A 0.98 . ?
C19 H19B 0.98 . ?
C19 H19C 0.98 . ?
C20 H20A 0.98 . ?
C20 H20B 0.98 . ?
C20 H20C 0.98 . ?
C21 C23 1.535(2) . ?
C21 C24 1.537(2) . ?
C21 C22 1.537(2) . ?
C22 H22A 0.98 . ?
C22 H22B 0.98 . ?
C22 H22C 0.98 . ?
C23 H23A 0.98 . ?
C23 H23B 0.98 . ?
C23 H23C 0.98 . ?
C24 H24A 0.98 . ?
C24 H24B 0.98 . ?
C24 H24C 0.98 . ?
C25 C26 1.550(2) . ?
C25 Li3 2.172(3) . ?
C25 Li4 2.188(3) 2 ?
C25 Li1 2.344(3) . ?
C25 H25A 0.99(2) . ?
C25 H25B 1.00(2) . ?
C26 C27 1.528(2) . ?
C26 Li3 2.246(3) . ?
C26 H26A 0.99 . ?
C26 H26B 0.99 . ?
C27 C28 1.504(3) . ?
C27 H27A 0.99 . ?
C27 H27B 0.99 . ?
C28 H28A 0.98 . ?
C28 H28B 0.98 . ?
C28 H28C 0.98 . ?
C29 C30 1.543(2) . ?
C29 Li4 2.175(3) 2 ?
C29 Li3 2.186(3) . ?
C29 Li2 2.344(3) . ?
C29 H29A 1.00(2) . ?
C29 H29B 1.03(2) . ?
C30 C31 1.525(2) . ?
C30 Li4 2.368(3) 2 ?
C30 H30A 0.99 . ?
C30 H30B 0.99 . ?
C31 C32 1.519(2) . ?
C31 H31A 0.99 . ?
C31 H31B 0.99 . ?
C32 H32A 0.98 . ?
C32 H32B 0.98 . ?
C32 H32C 0.98 . ?
Li1 O1 1.992(3) 2 ?
Li1 Li4 2.504(3) 2 ?
Li1 Li3 2.530(3) . ?
Li1 Li2 2.625(3) . ?
Li2 O1 1.967(3) 2 ?
Li2 C7 2.367(3) 2 ?
Li2 Li3 2.496(3) . ?
Li2 Li4 2.521(4) 2 ?
Li2 C8 2.629(3) 2 ?
Li3 Li4 2.436(4) 2 ?
Li4 C29 2.175(3) 2 ?
Li4 C25 2.188(3) 2 ?
Li4 C30 2.368(3) 2 ?
Li4 Li3 2.436(4) 2 ?
Li4 Li1 2.504(3) 2 ?
Li4 Li2 2.521(4) 2 ?

loop_
_geom_torsion_atom_site_label_1
_geom_torsion_atom_site_label_2
_geom_torsion_atom_site_label_3
_geom_torsion_atom_site_label_4
_geom_torsion
_geom_torsion_site_symmetry_1
_geom_torsion_site_symmetry_2
_geom_torsion_site_symmetry_3
_geom_torsion_site_symmetry_4
_geom_torsion_publ_flag
C6 C1 C2 C3 -1.0(2) . . . . ?
C7 C1 C2 C3 -171.76(12) . . . . ?
Li1 C1 C2 C3 92.05(13) . . . . ?
C6 C1 C2 C13 175.83(12) . . . . ?
C7 C1 C2 C13 5.1(2) . . . . ?
Li1 C1 C2 C13 -91.13(13) . . . . ?
C6 C1 C2 Li1 -93.04(14) . . . . ?
C7 C1 C2 Li1 96.19(13) . . . . ?
Li1 C1 C2 Li1 0.0 . . . . ?
C1 C2 C3 C4 4.8(2) . . . . ?
C13 C2 C3 C4 -172.07(13) . . . . ?
Li1 C2 C3 C4 76.17(14) . . . . ?
C1 C2 C3 C14 -176.43(13) . . . . ?
C13 C2 C3 C14 6.7(2) . . . . ?
Li1 C2 C3 C14 -105.03(14) . . . . ?
C2 C3 C4 C5 -3.2(2) . . . . ?
C14 C3 C4 C5 178.00(13) . . . . ?
C3 C4 C5 C6 -2.4(2) . . . . ?
C3 C4 C5 C15 173.62(13) . . . . ?
Li4 O1 C6 C1 117.9(2) . . . . ?
Li2 O1 C6 C1 -0.1(2) 2 . . . ?
Li1 O1 C6 C1 -106.4(2) 2 . . . ?
Li4 O1 C6 C5 -59.3(2) . . . . ?
Li2 O1 C6 C5 -177.26(13) 2 . . . ?
Li1 O1 C6 C5 76.4(2) 2 . . . ?
C2 C1 C6 O1 178.13(12) . . . . ?
C7 C1 C6 O1 -11.2(2) . . . . ?
Li1 C1 C6 O1 95.68(13) . . . . ?
C2 C1 C6 C5 -4.6(2) . . . . ?
C7 C1 C6 C5 166.04(12) . . . . ?
Li1 C1 C6 C5 -87.07(13) . . . . ?
C4 C5 C6 O1 -176.75(12) . . . . ?
C15 C5 C6 O1 7.3(2) . . . . ?
C4 C5 C6 C1 6.1(2) . . . . ?
C15 C5 C6 C1 -169.78(12) . . . . ?
C2 C1 C7 C8 96.14(15) . . . . ?
C6 C1 C7 C8 -74.9(2) . . . . ?
Li1 C1 C7 C8 179.49(11) . . . . ?
C2 C1 C7 C12 -76.1(2) . . . . ?
C6 C1 C7 C12 112.90(14) . . . . ?
Li1 C1 C7 C12 7.26(15) . . . . ?
C2 C1 C7 Li2 -175.11(12) . . . 2 ?
C6 C1 C7 Li2 13.89(15) . . . 2 ?
Li1 C1 C7 Li2 -91.75(10) . . . 2 ?
C12 C7 C8 C9 -0.6(2) . . . . ?
C1 C7 C8 C9 -172.69(12) . . . . ?
Li2 C7 C8 C9 88.59(14) 2 . . . ?
C12 C7 C8 C19 177.44(12) . . . . ?
C1 C7 C8 C19 5.3(2) . . . . ?
Li2 C7 C8 C19 -93.41(13) 2 . . . ?
C12 C7 C8 Li2 -89.16(13) . . . 2 ?
C1 C7 C8 Li2 98.72(13) . . . 2 ?
Li2 C7 C8 Li2 0.0 2 . . 2 ?
C7 C8 C9 C10 3.4(2) . . . . ?
C19 C8 C9 C10 -174.65(13) . . . . ?
Li2 C8 C9 C10 69.27(14) 2 . . . ?
C7 C8 C9 C20 -178.59(13) . . . . ?
C19 C8 C9 C20 3.4(2) . . . . ?
Li2 C8 C9 C20 -112.67(14) 2 . . . ?
C8 C9 C10 C11 -2.0(2) . . . . ?
C20 C9 C10 C11 179.87(13) . . . . ?
C9 C10 C11 C12 -2.2(2) . . . . ?
C9 C10 C11 C21 172.00(13) . . . . ?
Li3 O2 C12 C7 121.7(2) . . . . ?
Li1 O2 C12 C7 5.3(2) . . . . ?
Li2 O2 C12 C7 -104.6(2) . . . . ?
Li3 O2 C12 C11 -55.5(2) . . . . ?
Li1 O2 C12 C11 -171.95(13) . . . . ?
Li2 O2 C12 C11 78.2(2) . . . . ?
C8 C7 C12 O2 179.02(11) . . . . ?
C1 C7 C12 O2 -9.1(2) . . . . ?
Li2 C7 C12 O2 94.50(12) 2 . . . ?
C8 C7 C12 C11 -3.7(2) . . . . ?
C1 C7 C12 C11 168.25(12) . . . . ?
Li2 C7 C12 C11 -88.19(13) 2 . . . ?
C10 C11 C12 O2 -177.91(12) . . . . ?
C21 C11 C12 O2 8.1(2) . . . . ?
C10 C11 C12 C7 4.9(2) . . . . ?
C21 C11 C12 C7 -169.10(12) . . . . ?
C4 C5 C15 C18 127.93(15) . . . . ?
C6 C5 C15 C18 -56.3(2) . . . . ?
C4 C5 C15 C16 7.5(2) . . . . ?
C6 C5 C15 C16 -176.73(14) . . . . ?
C4 C5 C15 C17 -110.2(2) . . . . ?
C6 C5 C15 C17 65.6(2) . . . . ?
C10 C11 C21 C23 130.55(14) . . . . ?
C12 C11 C21 C23 -55.6(2) . . . . ?
C10 C11 C21 C24 -107.18(15) . . . . ?
C12 C11 C21 C24 66.7(2) . . . . ?
C10 C11 C21 C22 10.4(2) . . . . ?
C12 C11 C21 C22 -175.74(14) . . . . ?
Li3 C25 C26 C27 177.7(2) . . . . ?
Li4 C25 C26 C27 130.7(2) 2 . . . ?
Li1 C25 C26 C27 -143.3(2) . . . . ?
Li3 C25 C26 Li3 0.0 . . . . ?
Li4 C25 C26 Li3 -47.02(13) 2 . . . ?
Li1 C25 C26 Li3 39.02(15) . . . . ?
C25 C26 C27 C28 -66.5(2) . . . . ?
Li3 C26 C27 C28 90.7(15) . . . . ?
Li4 C29 C30 C31 -160.12(15) 2 . . . ?
Li3 C29 C30 C31 147.74(14) . . . . ?
Li2 C29 C30 C31 -122.4(2) . . . . ?
Li4 C29 C30 Li4 0.0 2 . . 2 ?
Li3 C29 C30 Li4 -52.14(13) . . . 2 ?
Li2 C29 C30 Li4 37.8(2) . . . 2 ?
C29 C30 C31 C32 -175.78(15) . . . . ?
Li4 C30 C31 C32 99.5(4) 2 . . . ?
C12 O2 Li1 O1 -128.75(11) . . . 2 ?
Li3 O2 Li1 O1 87.21(12) . . . 2 ?
Li2 O2 Li1 O1 6.07(11) . . . 2 ?
C12 O2 Li1 C25 129.53(11) . . . . ?
Li3 O2 Li1 C25 -14.50(11) . . . . ?
Li2 O2 Li1 C25 -95.65(11) . . . . ?
C12 O2 Li1 C1 -0.66(13) . . . . ?
Li3 O2 Li1 C1 -144.69(10) . . . . ?
Li2 O2 Li1 C1 134.16(10) . . . . ?
C12 O2 Li1 Li4 -176.85(10) . . . 2 ?
Li3 O2 Li1 Li4 39.11(11) . . . 2 ?
Li2 O2 Li1 Li4 -42.03(11) . . . 2 ?
C12 O2 Li1 Li3 144.03(14) . . . . ?
Li3 O2 Li1 Li3 0.0 . . . . ?
Li2 O2 Li1 Li3 -81.15(11) . . . . ?
C12 O2 Li1 C2 29.10(14) . . . . ?
Li3 O2 Li1 C2 -114.93(11) . . . . ?
Li2 O2 Li1 C2 163.92(10) . . . . ?
C12 O2 Li1 Li2 -134.82(13) . . . . ?
Li3 O2 Li1 Li2 81.15(11) . . . . ?
Li2 O2 Li1 Li2 0.0 . . . . ?
C26 C25 Li1 O2 -26.8(2) . . . . ?
Li3 C25 Li1 O2 13.41(10) . . . . ?
Li4 C25 Li1 O2 87.83(12) 2 . . . ?
C26 C25 Li1 O1 -125.0(2) . . . 2 ?
Li3 C25 Li1 O1 -84.80(12) . . . 2 ?
Li4 C25 Li1 O1 -10.37(11) 2 . . 2 ?
C26 C25 Li1 C1 56.7(2) . . . . ?
Li3 C25 Li1 C1 96.9(2) . . . . ?
Li4 C25 Li1 C1 171.3(2) 2 . . . ?
C26 C25 Li1 Li4 -114.7(2) . . . 2 ?
Li3 C25 Li1 Li4 -74.43(11) . . . 2 ?
Li4 C25 Li1 Li4 0.0 2 . . 2 ?
C26 C25 Li1 Li3 -40.2(2) . . . . ?
Li3 C25 Li1 Li3 0.0 . . . . ?
Li4 C25 Li1 Li3 74.43(11) 2 . . . ?
C26 C25 Li1 C2 68.1(2) . . . . ?
Li3 C25 Li1 C2 108.33(11) . . . . ?
Li4 C25 Li1 C2 -177.25(12) 2 . . . ?
C26 C25 Li1 Li2 -76.1(2) . . . . ?
Li3 C25 Li1 Li2 -35.90(11) . . . . ?
Li4 C25 Li1 Li2 38.53(11) 2 . . . ?
C2 C1 Li1 O2 113.48(11) . . . . ?
C6 C1 Li1 O2 -125.47(10) . . . . ?
C7 C1 Li1 O2 -3.37(11) . . . . ?
C2 C1 Li1 O1 -156.7(2) . . . 2 ?
C6 C1 Li1 O1 -35.6(2) . . . 2 ?
C7 C1 Li1 O1 86.5(2) . . . 2 ?
C2 C1 Li1 C25 21.2(2) . . . . ?
C6 C1 Li1 C25 142.2(2) . . . . ?
C7 C1 Li1 C25 -95.7(2) . . . . ?
C2 C1 Li1 Li4 141.6(9) . . . 2 ?
C6 C1 Li1 Li4 -97.4(9) . . . 2 ?
C7 C1 Li1 Li4 24.7(9) . . . 2 ?
C2 C1 Li1 Li3 84.64(14) . . . . ?
C6 C1 Li1 Li3 -154.31(13) . . . . ?
C7 C1 Li1 Li3 -32.21(15) . . . . ?
C2 C1 Li1 C2 0.0 . . . . ?
C6 C1 Li1 C2 121.05(12) . . . . ?
C7 C1 Li1 C2 -116.85(12) . . . . ?
C2 C1 Li1 Li2 149.34(13) . . . . ?
C6 C1 Li1 Li2 -89.62(13) . . . . ?
C7 C1 Li1 Li2 32.49(14) . . . . ?
C3 C2 Li1 O2 178.78(11) . . . . ?
C1 C2 Li1 O2 -64.60(11) . . . . ?
C13 C2 Li1 O2 53.97(12) . . . . ?
C3 C2 Li1 O1 -67.5(3) . . . 2 ?
C1 C2 Li1 O1 49.1(3) . . . 2 ?
C13 C2 Li1 O1 167.7(3) . . . 2 ?
C3 C2 Li1 C25 79.47(12) . . . . ?
C1 C2 Li1 C25 -163.91(12) . . . . ?
C13 C2 Li1 C25 -45.34(12) . . . . ?
C3 C2 Li1 C1 -116.61(13) . . . . ?
C1 C2 Li1 C1 0.0 . . . . ?
C13 C2 Li1 C1 118.57(13) . . . . ?
C3 C2 Li1 Li4 74.6(3) . . . 2 ?
C1 C2 Li1 Li4 -168.8(3) . . . 2 ?
C13 C2 Li1 Li4 -50.3(3) . . . 2 ?
C3 C2 Li1 Li3 133.25(12) . . . . ?
C1 C2 Li1 Li3 -110.14(13) . . . . ?
C13 C2 Li1 Li3 8.43(14) . . . . ?
C3 C2 Li1 Li2 -162.6(2) . . . . ?
C1 C2 Li1 Li2 -46.0(2) . . . . ?
C13 C2 Li1 Li2 72.6(2) . . . . ?
C12 O2 Li2 O1 119.42(13) . . . 2 ?
Li3 O2 Li2 O1 -89.07(12) . . . 2 ?
Li1 O2 Li2 O1 -6.15(11) . . . 2 ?
C12 O2 Li2 C29 -139.99(12) . . . . ?
Li3 O2 Li2 C29 11.52(11) . . . . ?
Li1 O2 Li2 C29 94.44(11) . . . . ?
C12 O2 Li2 C7 36.1(2) . . . 2 ?
Li3 O2 Li2 C7 -172.4(2) . . . 2 ?
Li1 O2 Li2 C7 -89.4(2) . . . 2 ?
C12 O2 Li2 Li3 -151.5(2) . . . . ?
Li3 O2 Li2 Li3 0.0 . . . . ?
Li1 O2 Li2 Li3 82.92(11) . . . . ?
C12 O2 Li2 Li4 167.23(12) . . . 2 ?
Li3 O2 Li2 Li4 -41.26(11) . . . 2 ?
Li1 O2 Li2 Li4 41.66(11) . . . 2 ?
C12 O2 Li2 Li1 125.57(15) . . . . ?
Li3 O2 Li2 Li1 -82.92(11) . . . . ?
Li1 O2 Li2 Li1 0.0 . . . . ?
C12 O2 Li2 C8 6.6(5) . . . 2 ?
Li3 O2 Li2 C8 158.1(4) . . . 2 ?
Li1 O2 Li2 C8 -119.0(4) . . . 2 ?
C30 C29 Li2 O1 -26.6(2) . . . 2 ?
Li4 C29 Li2 O1 13.57(10) 2 . . 2 ?
Li3 C29 Li2 O1 88.15(12) . . . 2 ?
C30 C29 Li2 O2 -125.4(2) . . . . ?
Li4 C29 Li2 O2 -85.21(12) 2 . . . ?
Li3 C29 Li2 O2 -10.64(11) . . . . ?
C30 C29 Li2 C7 58.2(2) . . . 2 ?
Li4 C29 Li2 C7 98.4(2) 2 . . 2 ?
Li3 C29 Li2 C7 173.0(2) . . . 2 ?
C30 C29 Li2 Li3 -114.8(2) . . . . ?
Li4 C29 Li2 Li3 -74.58(11) 2 . . . ?
Li3 C29 Li2 Li3 0.0 . . . . ?
C30 C29 Li2 Li4 -40.2(2) . . . 2 ?
Li4 C29 Li2 Li4 0.0 2 . . 2 ?
Li3 C29 Li2 Li4 74.58(11) . . . 2 ?
C30 C29 Li2 Li1 -76.2(2) . . . . ?
Li4 C29 Li2 Li1 -36.04(11) 2 . . . ?
Li3 C29 Li2 Li1 38.54(11) . . . . ?
C30 C29 Li2 C8 65.0(2) . . . 2 ?
Li4 C29 Li2 C8 105.16(11) 2 . . 2 ?
Li3 C29 Li2 C8 179.73(12) . . . 2 ?
O2 Li1 Li2 O1 171.88(14) . . . 2 ?
O1 Li1 Li2 O1 0.0 2 . . 2 ?
C25 Li1 Li2 O1 -95.34(11) . . . 2 ?
C1 Li1 Li2 O1 121.77(13) . . . 2 ?
Li4 Li1 Li2 O1 -59.50(10) 2 . . 2 ?
Li3 Li1 Li2 O1 -128.78(13) . . . 2 ?
C2 Li1 Li2 O1 146.8(2) . . . 2 ?
O2 Li1 Li2 O2 0.0 . . . . ?
O1 Li1 Li2 O2 -171.88(14) 2 . . . ?
C25 Li1 Li2 O2 92.78(11) . . . . ?
C1 Li1 Li2 O2 -50.11(11) . . . . ?
Li4 Li1 Li2 O2 128.62(13) 2 . . . ?
Li3 Li1 Li2 O2 59.33(9) . . . . ?
C2 Li1 Li2 O2 -25.1(2) . . . . ?
O2 Li1 Li2 C29 -95.08(11) . . . . ?
O1 Li1 Li2 C29 93.04(11) 2 . . . ?
C25 Li1 Li2 C29 -2.30(13) . . . . ?
C1 Li1 Li2 C29 -145.19(11) . . . . ?
Li4 Li1 Li2 C29 33.54(10) 2 . . . ?
Li3 Li1 Li2 C29 -35.75(10) . . . . ?
C2 Li1 Li2 C29 -120.2(2) . . . . ?
O2 Li1 Li2 C7 124.34(14) . . . 2 ?
O1 Li1 Li2 C7 -47.54(11) 2 . . 2 ?
C25 Li1 Li2 C7 -142.88(11) . . . 2 ?
C1 Li1 Li2 C7 74.23(15) . . . 2 ?
Li4 Li1 Li2 C7 -107.04(14) 2 . . 2 ?
Li3 Li1 Li2 C7 -176.32(15) . . . 2 ?
C2 Li1 Li2 C7 99.2(2) . . . 2 ?
O2 Li1 Li2 Li3 -59.33(9) . . . . ?
O1 Li1 Li2 Li3 128.78(13) 2 . . . ?
C25 Li1 Li2 Li3 33.45(10) . . . . ?
C1 Li1 Li2 Li3 -109.44(13) . . . . ?
Li4 Li1 Li2 Li3 69.29(11) 2 . . . ?
Li3 Li1 Li2 Li3 0.0 . . . . ?
C2 Li1 Li2 Li3 -84.4(2) . . . . ?
O2 Li1 Li2 Li4 -128.62(13) . . . 2 ?
O1 Li1 Li2 Li4 59.50(10) 2 . . 2 ?
C25 Li1 Li2 Li4 -35.84(10) . . . 2 ?
C1 Li1 Li2 Li4 -178.73(14) . . . 2 ?
Li4 Li1 Li2 Li4 0.0 2 . . 2 ?
Li3 Li1 Li2 Li4 -69.29(11) . . . 2 ?
C2 Li1 Li2 Li4 -153.7(2) . . . 2 ?
O2 Li1 Li2 C8 154.7(2) . . . 2 ?
O1 Li1 Li2 C8 -17.2(2) 2 . . 2 ?
C25 Li1 Li2 C8 -112.5(2) . . . 2 ?
C1 Li1 Li2 C8 104.6(2) . . . 2 ?
Li4 Li1 Li2 C8 -76.7(2) 2 . . 2 ?
Li3 Li1 Li2 C8 -146.0(2) . . . 2 ?
C2 Li1 Li2 C8 129.6(2) . . . 2 ?
C12 O2 Li3 C25 -112.8(2) . . . . ?
Li1 O2 Li3 C25 16.30(12) . . . . ?
Li2 O2 Li3 C25 100.58(13) . . . . ?
C12 O2 Li3 C29 133.7(2) . . . . ?
Li1 O2 Li3 C29 -97.22(13) . . . . ?
Li2 O2 Li3 C29 -12.94(13) . . . . ?
C12 O2 Li3 C26 -73.5(3) . . . . ?
Li1 O2 Li3 C26 55.6(2) . . . . ?
Li2 O2 Li3 C26 139.9(2) . . . . ?
C12 O2 Li3 Li4 -169.88(14) . . . 2 ?
Li1 O2 Li3 Li4 -40.80(12) . . . 2 ?
Li2 O2 Li3 Li4 43.48(12) . . . 2 ?
C12 O2 Li3 Li2 146.6(2) . . . . ?
Li1 O2 Li3 Li2 -84.28(11) . . . . ?
Li2 O2 Li3 Li2 0.0 . . . . ?
C12 O2 Li3 Li1 -129.1(2) . . . . ?
Li1 O2 Li3 Li1 0.0 . . . . ?
Li2 O2 Li3 Li1 84.28(11) . . . . ?
C26 C25 Li3 O2 133.77(15) . . . . ?
Li4 C25 Li3 O2 -87.67(13) 2 . . . ?
Li1 C25 Li3 O2 -14.62(11) . . . . ?
C26 C25 Li3 C29 -109.16(13) . . . . ?
Li4 C25 Li3 C29 29.40(11) 2 . . . ?
Li1 C25 Li3 C29 102.45(12) . . . . ?
C26 C25 Li3 C26 0.0 . . . . ?
Li4 C25 Li3 C26 138.56(13) 2 . . . ?
Li1 C25 Li3 C26 -148.39(13) . . . . ?
C26 C25 Li3 Li4 -138.56(13) . . . 2 ?
Li4 C25 Li3 Li4 0.0 2 . . 2 ?
Li1 C25 Li3 Li4 73.05(10) . . . 2 ?
C26 C25 Li3 Li2 -171.61(14) . . . . ?
Li4 C25 Li3 Li2 -33.05(12) 2 . . . ?
Li1 C25 Li3 Li2 40.00(11) . . . . ?
C26 C25 Li3 Li1 148.39(13) . . . . ?
Li4 C25 Li3 Li1 -73.05(10) 2 . . . ?
Li1 C25 Li3 Li1 0.0 . . . . ?
C30 C29 Li3 O2 142.10(14) . . . . ?
Li4 C29 Li3 O2 85.97(13) 2 . . . ?
Li2 C29 Li3 O2 11.73(12) . . . . ?
C30 C29 Li3 C25 26.5(2) . . . . ?
Li4 C29 Li3 C25 -29.60(11) 2 . . . ?
Li2 C29 Li3 C25 -103.83(12) . . . . ?
C30 C29 Li3 C26 -16.0(2) . . . . ?
Li4 C29 Li3 C26 -72.14(13) 2 . . . ?
Li2 C29 Li3 C26 -146.38(15) . . . . ?
C30 C29 Li3 Li4 56.13(14) . . . 2 ?
Li4 C29 Li3 Li4 0.0 2 . . 2 ?
Li2 C29 Li3 Li4 -74.24(10) . . . 2 ?
C30 C29 Li3 Li2 130.4(2) . . . . ?
Li4 C29 Li3 Li2 74.24(10) 2 . . . ?
Li2 C29 Li3 Li2 0.0 . . . . ?
C30 C29 Li3 Li1 88.4(2) . . . . ?
Li4 C29 Li3 Li1 32.28(11) 2 . . . ?
Li2 C29 Li3 Li1 -41.96(11) . . . . ?
C27 C26 Li3 O2 135.1(14) . . . . ?
C25 C26 Li3 O2 -66.7(2) . . . . ?
C27 C26 Li3 C25 -158.2(15) . . . . ?
C25 C26 Li3 C25 0.0 . . . . ?
C27 C26 Li3 C29 -72.9(15) . . . . ?
C25 C26 Li3 C29 85.37(14) . . . . ?
C27 C26 Li3 Li4 -124.8(14) . . . 2 ?
C25 C26 Li3 Li4 33.43(11) . . . 2 ?
C27 C26 Li3 Li2 -142.5(14) . . . . ?
C25 C26 Li3 Li2 15.7(3) . . . . ?
C27 C26 Li3 Li1 174.9(14) . . . . ?
C25 C26 Li3 Li1 -26.90(11) . . . . ?
O1 Li2 Li3 O2 95.72(12) 2 . . . ?
O2 Li2 Li3 O2 0.0 . . . . ?
C29 Li2 Li3 O2 -165.89(14) . . . . ?
C7 Li2 Li3 O2 95.2(13) 2 . . . ?
Li4 Li2 Li3 O2 129.11(13) 2 . . . ?
Li1 Li2 Li3 O2 59.68(9) . . . . ?
C8 Li2 Li3 O2 -166.4(3) 2 . . . ?
O1 Li2 Li3 C25 -2.27(14) 2 . . . ?
O2 Li2 Li3 C25 -98.00(13) . . . . ?
C29 Li2 Li3 C25 96.12(13) . . . . ?
C7 Li2 Li3 C25 -2.8(14) 2 . . . ?
Li4 Li2 Li3 C25 31.11(11) 2 . . . ?
Li1 Li2 Li3 C25 -38.32(11) . . . . ?
C8 Li2 Li3 C25 95.6(2) 2 . . . ?
O1 Li2 Li3 C29 -98.39(11) 2 . . . ?
O2 Li2 Li3 C29 165.89(14) . . . . ?
C29 Li2 Li3 C29 0.0 . . . . ?
C7 Li2 Li3 C29 -98.9(13) 2 . . . ?
Li4 Li2 Li3 C29 -65.00(10) 2 . . . ?
Li1 Li2 Li3 C29 -134.44(12) . . . . ?
C8 Li2 Li3 C29 -0.5(2) 2 . . . ?
O1 Li2 Li3 C26 -13.1(3) 2 . . . ?
O2 Li2 Li3 C26 -108.8(3) . . . . ?
C29 Li2 Li3 C26 85.3(3) . . . . ?
C7 Li2 Li3 C26 -13.6(15) 2 . . . ?
Li4 Li2 Li3 C26 20.3(3) 2 . . . ?
Li1 Li2 Li3 C26 -49.2(3) . . . . ?
C8 Li2 Li3 C26 84.8(4) 2 . . . ?
O1 Li2 Li3 Li4 -33.39(10) 2 . . 2 ?
O2 Li2 Li3 Li4 -129.11(13) . . . 2 ?
C29 Li2 Li3 Li4 65.00(10) . . . 2 ?
C7 Li2 Li3 Li4 -33.9(13) 2 . . 2 ?
Li4 Li2 Li3 Li4 0.0 2 . . 2 ?
Li1 Li2 Li3 Li4 -69.43(11) . . . 2 ?
C8 Li2 Li3 Li4 64.5(2) 2 . . 2 ?
O1 Li2 Li3 Li1 36.05(10) 2 . . . ?
O2 Li2 Li3 Li1 -59.68(9) . . . . ?
C29 Li2 Li3 Li1 134.44(12) . . . . ?
C7 Li2 Li3 Li1 35.6(13) 2 . . . ?
Li4 Li2 Li3 Li1 69.43(11) 2 . . . ?
Li1 Li2 Li3 Li1 0.0 . . . . ?
C8 Li2 Li3 Li1 133.9(2) 2 . . . ?
O2 Li1 Li3 O2 0.0 . . . . ?
O1 Li1 Li3 O2 -96.60(11) 2 . . . ?
C25 Li1 Li3 O2 161.88(14) . . . . ?
C1 Li1 Li3 O2 40.03(12) . . . . ?
Li4 Li1 Li3 O2 -131.97(13) 2 . . . ?
C2 Li1 Li3 O2 75.07(11) . . . . ?
Li2 Li1 Li3 O2 -61.11(10) . . . . ?
O2 Li1 Li3 C25 -161.88(14) . . . . ?
O1 Li1 Li3 C25 101.52(11) 2 . . . ?
C25 Li1 Li3 C25 0.0 . . . . ?
C1 Li1 Li3 C25 -121.85(14) . . . . ?
Li4 Li1 Li3 C25 66.14(10) 2 . . . ?
C2 Li1 Li3 C25 -86.81(11) . . . . ?
Li2 Li1 Li3 C25 137.00(12) . . . . ?
O2 Li1 Li3 C29 101.48(13) . . . . ?
O1 Li1 Li3 C29 4.88(14) 2 . . . ?
C25 Li1 Li3 C29 -96.64(12) . . . . ?
C1 Li1 Li3 C29 141.51(12) . . . . ?
Li4 Li1 Li3 C29 -30.49(11) 2 . . . ?
C2 Li1 Li3 C29 176.55(10) . . . . ?
Li2 Li1 Li3 C29 40.36(11) . . . . ?
O2 Li1 Li3 C26 -141.66(14) . . . . ?
O1 Li1 Li3 C26 121.74(11) 2 . . . ?
C25 Li1 Li3 C26 20.22(8) . . . . ?
C1 Li1 Li3 C26 -101.63(13) . . . . ?
Li4 Li1 Li3 C26 86.36(11) 2 . . . ?
C2 Li1 Li3 C26 -66.59(13) . . . . ?
Li2 Li1 Li3 C26 157.22(13) . . . . ?
O2 Li1 Li3 Li4 131.97(13) . . . 2 ?
O1 Li1 Li3 Li4 35.38(10) 2 . . 2 ?
C25 Li1 Li3 Li4 -66.14(10) . . . 2 ?
C1 Li1 Li3 Li4 172.01(15) . . . 2 ?
Li4 Li1 Li3 Li4 0.0 2 . . 2 ?
C2 Li1 Li3 Li4 -152.95(13) . . . 2 ?
Li2 Li1 Li3 Li4 70.86(11) . . . 2 ?
O2 Li1 Li3 Li2 61.11(10) . . . . ?
O1 Li1 Li3 Li2 -35.48(10) 2 . . . ?
C25 Li1 Li3 Li2 -137.00(12) . . . . ?
C1 Li1 Li3 Li2 101.15(13) . . . . ?
Li4 Li1 Li3 Li2 -70.86(11) 2 . . . ?
C2 Li1 Li3 Li2 136.19(13) . . . . ?
Li2 Li1 Li3 Li2 0.0 . . . . ?
C6 O1 Li4 C29 -112.6(2) . . . 2 ?
Li2 O1 Li4 C29 16.42(12) 2 . . 2 ?
Li1 O1 Li4 C29 100.74(13) 2 . . 2 ?
C6 O1 Li4 C25 134.1(2) . . . 2 ?
Li2 O1 Li4 C25 -96.93(14) 2 . . 2 ?
Li1 O1 Li4 C25 -12.61(13) 2 . . 2 ?
C6 O1 Li4 C30 -76.7(3) . . . 2 ?
Li2 O1 Li4 C30 52.3(2) 2 . . 2 ?
Li1 O1 Li4 C30 136.6(2) 2 . . 2 ?
C6 O1 Li4 Li3 -169.6(2) . . . 2 ?
Li2 O1 Li4 Li3 -40.60(12) 2 . . 2 ?
Li1 O1 Li4 Li3 43.72(12) 2 . . 2 ?
C6 O1 Li4 Li1 146.7(2) . . . 2 ?
Li2 O1 Li4 Li1 -84.32(11) 2 . . 2 ?
Li1 O1 Li4 Li1 0.0 2 . . 2 ?
C6 O1 Li4 Li2 -129.0(2) . . . 2 ?
Li2 O1 Li4 Li2 0.0 2 . . 2 ?
Li1 O1 Li4 Li2 84.32(11) 2 . . 2 ?
